data_4513628
loop_
_publ_author_name
'Pang, Xue'
'Wang, Hui'
'Wang, Weizhou'
'Jin, Wei Jun'

_publ_section_title
;
 Phosphorescent \p-Hole&#x00B7;&#x00B7;&#x00B7;\p Bonding Cocrystals of
 Pyrene with Halo-perfluorobenzenes (F, Cl, Br, I)
;
_journal_issue 10
_journal_name_full 'Crystal Growth &amp; Design'
_journal_page_first 4938
_journal_paper_doi 10.1021/acs.cgd.5b00844
_journal_volume 15
_journal_year 2015
_chemical_formula_sum 'C16 H10'
_chemical_formula_weight 202.24
_chemical_name_systematic
;
 ?
;
_space_group_IT_number 14
_symmetry_cell_setting monoclinic
_symmetry_space_group_name_Hall '-P 2ybc'
_symmetry_space_group_name_H-M 'P 1 21/c 1'
_atom_sites_solution_hydrogens geom
_atom_sites_solution_primary direct
_atom_sites_solution_secondary difmap
_audit_creation_method SHELXL-97
_cell_angle_alpha 90.00
_cell_angle_beta 100.234(4)
_cell_angle_gamma 90.00
_cell_formula_units_Z 4
_cell_length_a 8.3688(19)
_cell_length_b 9.140(2)
_cell_length_c 13.487(3)
_cell_measurement_reflns_used 728
_cell_measurement_temperature 110(2)
_cell_measurement_theta_max 25.04
_cell_measurement_theta_min 2.71
_cell_volume 1015.2(4)
_computing_cell_refinement 'Bruker SMART'
_computing_data_collection 'Bruker SMART'
_computing_data_reduction 'Bruker SAINT'
_computing_molecular_graphics 'Bruker SHELXTL'
_computing_publication_material 'Bruker SHELXTL'
_computing_structure_refinement 'SHELXL-97 (Sheldrick, 1997)'
_computing_structure_solution 'SHELXS-97 (Sheldrick, 1990)'
_diffrn_ambient_temperature 110(2)
_diffrn_measured_fraction_theta_full 0.981
_diffrn_measured_fraction_theta_max 0.981
_diffrn_measurement_device_type 'CCD area detector'
_diffrn_measurement_method 'phi and omega scans'
_diffrn_radiation_monochromator graphite
_diffrn_radiation_source 'fine-focus sealed tube'
_diffrn_radiation_type MoK\a
_diffrn_radiation_wavelength 0.71073
_diffrn_reflns_av_R_equivalents 0.0411
_diffrn_reflns_av_sigmaI/netI 0.0519
_diffrn_reflns_limit_h_max 10
_diffrn_reflns_limit_h_min -8
_diffrn_reflns_limit_k_max 11
_diffrn_reflns_limit_k_min -9
_diffrn_reflns_limit_l_max 17
_diffrn_reflns_limit_l_min -17
_diffrn_reflns_number 5847
_diffrn_reflns_theta_full 27.66
_diffrn_reflns_theta_max 27.66
_diffrn_reflns_theta_min 2.47
_exptl_absorpt_coefficient_mu 0.075
_exptl_absorpt_correction_T_max 0.9970
_exptl_absorpt_correction_T_min 0.9888
_exptl_absorpt_correction_type multi-scan
_exptl_absorpt_process_details SADABS
_exptl_crystal_colour yellow
_exptl_crystal_density_diffrn 1.323
_exptl_crystal_density_method 'not measured'
_exptl_crystal_description lump
_exptl_crystal_F_000 424
_exptl_crystal_size_max 0.15
_exptl_crystal_size_mid 0.07
_exptl_crystal_size_min 0.04
_refine_diff_density_max 0.184
_refine_diff_density_min -0.217
_refine_diff_density_rms 0.043
_refine_ls_extinction_method none
_refine_ls_goodness_of_fit_ref 0.968
_refine_ls_hydrogen_treatment constr
_refine_ls_matrix_type full
_refine_ls_number_parameters 145
_refine_ls_number_reflns 2320
_refine_ls_number_restraints 0
_refine_ls_restrained_S_all 0.968
_refine_ls_R_factor_all 0.0881
_refine_ls_R_factor_gt 0.0460
_refine_ls_shift/su_max 0.000
_refine_ls_shift/su_mean 0.000
_refine_ls_structure_factor_coef Fsqd
_refine_ls_weighting_details 'calc w=1/[\s^2^(Fo^2^)+(0.0529P)^2^+0.0000P] where P=(Fo^2^+2Fc^2^)/3'
_refine_ls_weighting_scheme calc
_refine_ls_wR_factor_gt 0.1006
_refine_ls_wR_factor_ref 0.1190
_reflns_number_gt 1351
_reflns_number_total 2320
_reflns_threshold_expression >2sigma(I)
_cod_data_source_file cg5b00844_si_001.cif
_cod_data_source_block Pyr
_cod_depositor_comments
;
The following automatic conversions were performed:

'_symmetry_cell_setting' value 'Monoclinic' changed to 'monoclinic'
according to
/usr/data/users/saulius/crontab/automatic-downloads/rss-feeds/ACS/lib/dictionaries/cif_core.dic
dictionary named 'cif_core.dic' version 2.4.2 from 2011-04-26.

'_exptl_absorpt_correction_type' value 'Multi-scan' changed to
'multi-scan' according to
/usr/data/users/saulius/crontab/automatic-downloads/rss-feeds/ACS/lib/dictionaries/cif_core.dic
dictionary named 'cif_core.dic' version 2.4.2 from 2011-04-26.

Automatic conversion script
Id: cif_fix_values 3271 2015-04-21 07:52:19Z andrius 

 Adding full bibliography for 4513628--4513635.cif.
;
_cod_original_sg_symbol_H-M P21/c
_cod_database_code 4513628

loop_
_symmetry_equiv_pos_as_xyz
'x, y, z'
'-x, y+1/2, -z+1/2'
'-x, -y, -z'
'x, -y-1/2, z-1/2'

loop_
_atom_site_label
_atom_site_type_symbol
_atom_site_fract_x
_atom_site_fract_y
_atom_site_fract_z
_atom_site_U_iso_or_equiv
_atom_site_adp_type
_atom_site_occupancy
_atom_site_symmetry_multiplicity
_atom_site_calc_flag
_atom_site_refinement_flags
C1 C 0.57954(19) 0.13520(18) 0.79371(12) 0.0292(4) Uani 1 1 d .
H1 H 0.4796 0.1806 0.7998 0.035 Uiso 1 1 calc R
C2 C 0.5835(2) 0.03445(19) 0.71808(12) 0.0323(4) Uani 1 1 d .
H2 H 0.4859 0.0098 0.6737 0.039 Uiso 1 1 calc R
C3 C 0.72764(19) -0.03107(18) 0.70603(11) 0.0300(4) Uani 1 1 d .
H3 H 0.7282 -0.1003 0.6535 0.036 Uiso 1 1 calc R
C4 C 0.87274(19) 0.00367(16) 0.77053(10) 0.0237(4) Uani 1 1 d .
C5 C 1.0253(2) -0.05928(18) 0.75970(11) 0.0286(4) Uani 1 1 d .
H5 H 1.0292 -0.1271 0.7068 0.034 Uiso 1 1 calc R
C6 C 1.16338(19) -0.02467(18) 0.82273(11) 0.0291(4) Uani 1 1 d .
H6 H 1.2626 -0.0683 0.8133 0.035 Uiso 1 1 calc R
C7 C 1.16378(18) 0.07653(17) 0.90366(11) 0.0248(4) Uani 1 1 d .
C8 C 1.30504(19) 0.11521(18) 0.96990(11) 0.0303(4) Uani 1 1 d .
H8 H 1.4056 0.0730 0.9617 0.036 Uiso 1 1 calc R
C9 C 1.3016(2) 0.21334(19) 1.04689(12) 0.0345(4) Uani 1 1 d .
H9 H 1.3993 0.2376 1.0913 0.041 Uiso 1 1 calc R
C10 C 1.1570(2) 0.27661(18) 1.05982(11) 0.0320(4) Uani 1 1 d .
H10 H 1.1564 0.3442 1.1132 0.038 Uiso 1 1 calc R
C11 C 1.01158(18) 0.24280(17) 0.99557(11) 0.0246(4) Uani 1 1 d .
C12 C 0.8593(2) 0.30652(18) 1.00590(11) 0.0291(4) Uani 1 1 d .
H12 H 0.8555 0.3742 1.0589 0.035 Uiso 1 1 calc R
C13 C 0.72167(19) 0.27301(17) 0.94261(11) 0.0273(4) Uani 1 1 d .
H13 H 0.6228 0.3176 0.9518 0.033 Uiso 1 1 calc R
C14 C 0.72014(18) 0.17145(17) 0.86139(11) 0.0236(4) Uani 1 1 d .
C15 C 0.86871(17) 0.10435(16) 0.84960(10) 0.0200(3) Uani 1 1 d .
C16 C 1.01460(17) 0.14068(17) 0.91679(10) 0.0205(3) Uani 1 1 d .

loop_
_atom_site_aniso_label
_atom_site_aniso_U_11
_atom_site_aniso_U_22
_atom_site_aniso_U_33
_atom_site_aniso_U_23
_atom_site_aniso_U_13
_atom_site_aniso_U_12
C1 0.0244(9) 0.0277(9) 0.0351(9) 0.0073(8) 0.0041(7) 0.0013(7)
C2 0.0315(10) 0.0319(10) 0.0302(9) 0.0056(7) -0.0034(7) -0.0090(8)
C3 0.0407(10) 0.0249(10) 0.0240(9) 0.0006(7) 0.0047(8) -0.0070(7)
C4 0.0334(10) 0.0179(9) 0.0207(8) 0.0021(6) 0.0074(7) -0.0030(7)
C5 0.0414(10) 0.0217(9) 0.0254(9) -0.0026(7) 0.0132(8) 0.0026(7)
C6 0.0310(10) 0.0250(9) 0.0339(9) 0.0043(7) 0.0132(8) 0.0065(7)
C7 0.0283(9) 0.0218(9) 0.0252(8) 0.0076(7) 0.0069(7) 0.0012(7)
C8 0.0260(9) 0.0319(10) 0.0328(9) 0.0119(8) 0.0047(7) 0.0016(7)
C9 0.0327(10) 0.0372(11) 0.0295(9) 0.0097(8) -0.0052(8) -0.0074(8)
C10 0.0447(11) 0.0271(10) 0.0223(8) 0.0005(7) 0.0012(8) -0.0076(8)
C11 0.0327(9) 0.0211(9) 0.0202(8) 0.0038(7) 0.0054(7) -0.0022(7)
C12 0.0431(10) 0.0210(9) 0.0248(8) -0.0023(7) 0.0106(7) 0.0028(7)
C13 0.0300(9) 0.0250(9) 0.0292(9) 0.0041(7) 0.0113(7) 0.0082(7)
C14 0.0243(9) 0.0211(9) 0.0256(8) 0.0062(6) 0.0057(7) 0.0010(6)
C15 0.0244(8) 0.0161(8) 0.0201(8) 0.0037(6) 0.0054(6) -0.0018(6)
C16 0.0262(9) 0.0179(8) 0.0176(7) 0.0051(6) 0.0045(6) -0.0011(6)

loop_
_atom_type_symbol
_atom_type_description
_atom_type_scat_dispersion_real
_atom_type_scat_dispersion_imag
_atom_type_scat_source
C C 0.0033 0.0016 'International Tables Vol C Tables 4.2.6.8 and 6.1.1.4'
H H 0.0000 0.0000 'International Tables Vol C Tables 4.2.6.8 and 6.1.1.4'

loop_
_geom_angle_atom_site_label_1
_geom_angle_atom_site_label_2
_geom_angle_atom_site_label_3
_geom_angle
C2 C1 C14 120.94(15)
C2 C1 H1 119.5
C14 C1 H1 119.5
C1 C2 C3 120.84(15)
C1 C2 H2 119.6
C3 C2 H2 119.6
C2 C3 C4 120.53(15)
C2 C3 H3 119.7
C4 C3 H3 119.7
C3 C4 C15 118.85(15)
C3 C4 C5 122.48(14)
C15 C4 C5 118.67(14)
C6 C5 C4 121.52(15)
C6 C5 H5 119.2
C4 C5 H5 119.2
C5 C6 C7 121.32(15)
C5 C6 H6 119.3
C7 C6 H6 119.3
C8 C7 C16 118.67(15)
C8 C7 C6 122.65(15)
C16 C7 C6 118.67(14)
C9 C8 C7 121.31(16)
C9 C8 H8 119.3
C7 C8 H8 119.3
C8 C9 C10 120.30(16)
C8 C9 H9 119.8
C10 C9 H9 119.8
C9 C10 C11 121.05(16)
C9 C10 H10 119.5
C11 C10 H10 119.5
C10 C11 C16 118.73(15)
C10 C11 C12 122.86(15)
C16 C11 C12 118.41(14)
C13 C12 C11 121.61(15)
C13 C12 H12 119.2
C11 C12 H12 119.2
C12 C13 C14 121.61(15)
C12 C13 H13 119.2
C14 C13 H13 119.2
C1 C14 C15 118.53(15)
C1 C14 C13 123.06(15)
C15 C14 C13 118.41(14)
C4 C15 C14 120.28(14)
C4 C15 C16 119.94(13)
C14 C15 C16 119.77(13)
C11 C16 C7 119.93(14)
C11 C16 C15 120.19(13)
C7 C16 C15 119.87(14)

loop_
_geom_bond_atom_site_label_1
_geom_bond_atom_site_label_2
_geom_bond_distance
C1 C2 1.379(2)
C1 C14 1.395(2)
C1 H1 0.9500
C2 C3 1.382(2)
C2 H2 0.9500
C3 C4 1.3988(19)
C3 H3 0.9500
C4 C15 1.414(2)
C4 C5 1.432(2)
C5 C6 1.345(2)
C5 H5 0.9500
C6 C7 1.430(2)
C6 H6 0.9500
C7 C8 1.395(2)
C7 C16 1.419(2)
C8 C9 1.376(2)
C8 H8 0.9500
C9 C10 1.380(2)
C9 H9 0.9500
C10 C11 1.398(2)
C10 H10 0.9500
C11 C16 1.418(2)
C11 C12 1.431(2)
C12 C13 1.341(2)
C12 H12 0.9500
C13 C14 1.434(2)
C13 H13 0.9500
C14 C15 1.420(2)
C15 C16 1.4244(19)
